data_7114846
loop_
_publ_author_name
'Hardie, Michaele J.'
'Raston, Colin L.'

_publ_section_title
;
 Solid state supramolecular assemblies of charged supermolecules
 (Na[2.2.2]cryptate)+ and anionic carboranes with host cyclotriveratrylene
;
_journal_issue 10
_journal_name_full 'Chemical Communications'
_journal_page_first 905
_journal_paper_doi 10.1039/b009581h
_journal_year 2001
_chemical_formula_sum 'C49 H81 B11 Cl9 N2 Na O12'
_chemical_formula_weight 1351.11
_chemical_name_common
;
sodium[2.2.2]cryptate cyclotriveratrylene carborane chloroform clathrate
;
_chemical_name_systematic
; 
? 
;
_space_group_IT_number 14
_symmetry_cell_setting monoclinic
_symmetry_space_group_name_Hall '-P 2yn'
_symmetry_space_group_name_H-M 'P 1 21/n 1'
_atom_sites_solution_hydrogens geom
_atom_sites_solution_primary direct
_atom_sites_solution_secondary difmap
_audit_creation_method SHELXL-97
_cell_angle_alpha 90.00
_cell_angle_beta 94.084(1)
_cell_angle_gamma 90.00
_cell_formula_units_Z 4
_cell_length_a 13.5449(2)
_cell_length_b 25.3840(4)
_cell_length_c 19.4565(4)
_cell_measurement_temperature 123(2)
_cell_volume 6672.6(2)
_computing_cell_refinement DENZO
_computing_data_collection DENZO
_computing_data_reduction SCALEPACK
_computing_structure_refinement 'SHELXL-97 (Sheldrick, 1997)'
_computing_structure_solution 'SHELXS-97 (Sheldrick, 1990)'
_diffrn_ambient_temperature 123(2)
_diffrn_measured_fraction_theta_full 0.997
_diffrn_measured_fraction_theta_max 0.997
_diffrn_measurement_device_type CCD
_diffrn_radiation_monochromator graphite
_diffrn_radiation_source 'fine-focus sealed tube'
_diffrn_radiation_type MoK\a
_diffrn_radiation_wavelength 0.71073
_diffrn_reflns_av_R_equivalents 0.076
_diffrn_reflns_av_sigmaI/netI 0.1202
_diffrn_reflns_limit_h_max 16
_diffrn_reflns_limit_h_min 0
_diffrn_reflns_limit_k_max 31
_diffrn_reflns_limit_k_min 0
_diffrn_reflns_limit_l_max 23
_diffrn_reflns_limit_l_min -23
_diffrn_reflns_number 38224
_diffrn_reflns_theta_full 26.00
_diffrn_reflns_theta_max 26.00
_diffrn_reflns_theta_min 2.20
_exptl_absorpt_coefficient_mu 0.440
_exptl_absorpt_correction_type none
_exptl_crystal_colour colourless
_exptl_crystal_density_diffrn 1.345
_exptl_crystal_density_method 'not measured'
_exptl_crystal_description block
_exptl_crystal_F_000 2816
_exptl_crystal_size_max 0.30
_exptl_crystal_size_mid 0.28
_exptl_crystal_size_min 0.23
_refine_diff_density_max 0.696
_refine_diff_density_min -0.682
_refine_diff_density_rms 0.072
_refine_ls_extinction_method none
_refine_ls_goodness_of_fit_ref 1.031
_refine_ls_hydrogen_treatment noref
_refine_ls_matrix_type full
_refine_ls_number_parameters 763
_refine_ls_number_reflns 13085
_refine_ls_number_restraints 0
_refine_ls_restrained_S_all 1.031
_refine_ls_R_factor_all 0.1427
_refine_ls_R_factor_gt 0.0603
_refine_ls_shift/su_max 0.001
_refine_ls_shift/su_mean 0.000
_refine_ls_structure_factor_coef Fsqd
_refine_ls_weighting_details 'calc w=1/[\s^2^(Fo^2^)+(0.0601P)^2^+2.0081P] where P=(Fo^2^+2Fc^2^)/3'
_refine_ls_weighting_scheme calc
_refine_ls_wR_factor_gt 0.1216
_refine_ls_wR_factor_ref 0.1514
_reflns_number_gt 6971
_reflns_number_total 13085
_reflns_threshold_expression >2sigma(I)
_cod_data_source_file b009581h.txt
_cod_data_source_block clathrate_2
_cod_depositor_comments
;
The following automatic conversions were performed:

'_symmetry_cell_setting' value 'Monoclinic' changed to 'monoclinic'
according to
/usr/data/users/saulius/automatic-downloads/retrospective/RSC/lib/dictionaries/cif_core.dic
dictionary named 'cif_core.dic' version 2.4.2 from 2011-04-26.

Automatic conversion script
Id: cif_fix_values 2281 2013-09-26 08:29:07Z andrius 
;
_cod_original_sg_symbol_H-M P2(1)/n
_cod_database_code 7114846

loop_
_symmetry_equiv_pos_as_xyz
'x, y, z'
'-x+1/2, y+1/2, -z+1/2'
'-x, -y, -z'
'x-1/2, -y-1/2, z-1/2'

loop_
_atom_site_label
_atom_site_type_symbol
_atom_site_fract_x
_atom_site_fract_y
_atom_site_fract_z
_atom_site_U_iso_or_equiv
_atom_site_adp_type
_atom_site_occupancy
_atom_site_symmetry_multiplicity
_atom_site_calc_flag
_atom_site_refinement_flags
Cl1 Cl 0.24347(8) 0.04675(4) 1.11305(6) 0.0415(3) Uani 1 1 d .
O1 O 0.45530(17) 0.16869(8) 0.87374(12) 0.0246(6) Uani 1 1 d .
N1 N 0.8244(2) 0.22090(11) 0.75499(17) 0.0348(8) Uani 1 1 d .
C1 C 0.4008(2) 0.14716(12) 0.68582(18) 0.0189(8) Uani 1 1 d .
B1 B 0.6194(3) 0.16542(15) 0.2408(2) 0.0281(11) Uani 1 1 d .
H1 H 0.5474 0.1863 0.2285 0.034 Uiso 1 1 calc R
Cl2 Cl 0.39882(8) 0.12282(4) 1.14199(6) 0.0408(3) Uani 1 1 d .
O2 O 0.45660(17) 0.06593(8) 0.87085(12) 0.0243(6) Uani 1 1 d .
N2 N 1.0580(2) 0.05670(11) 0.86797(18) 0.0350(8) Uani 1 1 d .
C2 C 0.4171(2) 0.17308(12) 0.74933(18) 0.0189(8) Uani 1 1 d .
H2 H 0.4141 0.2105 0.7506 0.023 Uiso 1 1 calc R
B2 B 0.6229(3) 0.09702(15) 0.2573(2) 0.0271(11) Uani 1 1 d .
H2A H 0.5538 0.0727 0.2562 0.033 Uiso 1 1 calc R
Cl3 Cl 0.34861(7) 0.09086(4) 1.00150(5) 0.0364(3) Uani 1 1 d .
O3 O 0.68175(17) -0.05871(8) 0.61300(13) 0.0280(6) Uani 1 1 d .
C3 C 0.4375(2) 0.14591(12) 0.80973(19) 0.0202(8) Uani 1 1 d .
B3 B 0.6537(3) 0.14208(16) 0.3242(2) 0.0311(11) Uani 1 1 d .
H3 H 0.6055 0.1476 0.3680 0.037 Uiso 1 1 calc R
Cl4 Cl 0.31823(8) -0.11173(4) 1.11506(5) 0.0419(3) Uani 1 1 d .
O4 O 0.77270(18) 0.00259(8) 0.53251(13) 0.0308(7) Uani 1 1 d .
C4 C 0.4399(2) 0.09040(12) 0.80797(19) 0.0199(8) Uani 1 1 d .
B4 B 0.7198(3) 0.19604(15) 0.2888(2) 0.0238(10) Uani 1 1 d .
H4 H 0.7153 0.2371 0.3093 0.029 Uiso 1 1 calc R
Cl5 Cl 0.34593(8) -0.17271(4) 0.99165(6) 0.0442(3) Uani 1 1 d .
O5 O 0.71939(17) 0.28280(8) 0.52907(12) 0.0272(6) Uani 1 1 d .
C5 C 0.4245(2) 0.06530(12) 0.74577(19) 0.0201(8) Uani 1 1 d .
H5 H 0.4267 0.0279 0.7449 0.024 Uiso 1 1 calc R
B5 B 0.7276(3) 0.18325(15) 0.2004(2) 0.0288(11) Uani 1 1 d .
H5A H 0.7275 0.2157 0.1614 0.035 Uiso 1 1 calc R
Cl6 Cl 0.32727(9) -0.05948(4) 0.98418(6) 0.0470(3) Uani 1 1 d .
O6 O 0.62729(17) 0.32472(8) 0.62634(12) 0.0266(6) Uani 1 1 d .
C6 C 0.4054(2) 0.09240(12) 0.68326(18) 0.0183(8) Uani 1 1 d .
B6 B 0.7978(3) 0.12532(16) 0.1919(2) 0.0313(11) Uani 1 1 d .
H6 H 0.8444 0.1195 0.1473 0.038 Uiso 1 1 calc R
Cl7 Cl 0.94894(11) -0.10868(7) 0.60785(9) 0.1025(6) Uani 1 1 d .
O7 O 0.97020(19) 0.15630(9) 0.68421(14) 0.0345(7) Uani 1 1 d .
C7 C 0.3939(3) 0.06089(12) 0.61701(18) 0.0234(9) Uani 1 1 d .
H7A H 0.3536 0.0814 0.5820 0.028 Uiso 1 1 calc R
H7B H 0.3580 0.0278 0.6255 0.028 Uiso 1 1 calc R
B7 B 0.7337(3) 0.07201(16) 0.2269(2) 0.0287(11) Uani 1 1 d .
H7 H 0.7378 0.0312 0.2053 0.034 Uiso 1 1 calc R
Cl8 Cl 0.80155(10) -0.17672(4) 0.53977(7) 0.0650(4) Uani 1 1 d .
Na8 Na 0.92765(10) 0.13332(5) 0.80686(7) 0.0256(3) Uani 1 1 d .
O8 O 1.10514(18) 0.15341(9) 0.79529(14) 0.0348(7) Uani 1 1 d .
C8 C 0.4930(2) 0.04743(12) 0.58883(18) 0.0191(8) Uani 1 1 d .
B8 B 0.7261(4) 0.08392(16) 0.3149(2) 0.0357(12) Uani 1 1 d .
H8 H 0.7262 0.0508 0.3529 0.043 Uiso 1 1 calc R
Cl9 Cl 0.90305(12) -0.10036(5) 0.46220(8) 0.0860(5) Uani 1 1 d .
O9 O 0.88681(19) 0.03667(9) 0.77510(14) 0.0336(7) Uani 1 1 d .
C9 C 0.5397(3) 0.00049(12) 0.61207(18) 0.0211(9) Uani 1 1 d .
H9 H 0.5071 -0.0218 0.6424 0.025 Uiso 1 1 calc R
B9 B 0.7857(3) 0.14533(15) 0.3358(2) 0.0293(11) Uani 1 1 d .
H9A H 0.8247 0.1529 0.3875 0.035 Uiso 1 1 calc R
O10 O 0.75997(17) 0.11777(9) 0.74453(13) 0.0279(6) Uani 1 1 d .
C10 C 0.6308(3) -0.01384(12) 0.59204(18) 0.0214(9) Uani 1 1 d .
B10 B 0.8303(3) 0.17099(15) 0.2586(2) 0.0282(11) Uani 1 1 d .
H10 H 0.8991 0.1955 0.2591 0.034 Uiso 1 1 calc R
O11 O 0.9556(2) 0.21177(9) 0.88025(14) 0.0437(8) Uani 1 1 d .
C11 C 0.6801(3) 0.01949(13) 0.54830(18) 0.0226(9) Uani 1 1 d .
B11 B 0.8342(3) 0.10153(16) 0.2750(3) 0.0347(12) Uani 1 1 d .
H11 H 0.9059 0.0802 0.2864 0.042 Uiso 1 1 calc R
O12 O 0.91115(19) 0.11849(9) 0.93577(14) 0.0350(7) Uani 1 1 d .
C12 C 0.6340(3) 0.06473(13) 0.52375(18) 0.0221(9) Uani 1 1 d .
H12 H 0.6663 0.0865 0.4926 0.027 Uiso 1 1 calc R
C13 C 0.5406(3) 0.07935(12) 0.54368(18) 0.0203(8) Uani 1 1 d .
C14 C 0.4932(3) 0.12909(12) 0.51067(18) 0.0223(9) Uani 1 1 d .
H14A H 0.5095 0.1306 0.4619 0.027 Uiso 1 1 calc R
H14B H 0.4204 0.1259 0.5110 0.027 Uiso 1 1 calc R
C15 C 0.5247(2) 0.18056(12) 0.54515(18) 0.0192(8) Uani 1 1 d .
C16 C 0.6084(3) 0.20659(12) 0.52250(18) 0.0213(8) Uani 1 1 d .
H16 H 0.6437 0.1907 0.4875 0.026 Uiso 1 1 calc R
C17 C 0.6405(3) 0.25414(12) 0.54932(18) 0.0215(9) Uani 1 1 d .
C18 C 0.5893(3) 0.27747(12) 0.60186(18) 0.0209(8) Uani 1 1 d .
C19 C 0.5061(3) 0.25299(12) 0.62304(18) 0.0214(9) Uani 1 1 d .
H19 H 0.4701 0.2693 0.6574 0.026 Uiso 1 1 calc R
C20 C 0.4728(2) 0.20468(12) 0.59534(18) 0.0196(8) Uani 1 1 d .
C21 C 0.3794(2) 0.18139(12) 0.62232(18) 0.0203(8) Uani 1 1 d .
H21A H 0.3346 0.2104 0.6338 0.024 Uiso 1 1 calc R
H21B H 0.3448 0.1600 0.5855 0.024 Uiso 1 1 calc R
C22 C 0.4714(3) 0.22446(12) 0.87462(19) 0.0264(9) Uani 1 1 d .
H22A H 0.5246 0.2332 0.8449 0.040 Uiso 1 1 calc R
H22B H 0.4903 0.2359 0.9218 0.040 Uiso 1 1 calc R
H22C H 0.4105 0.2425 0.8577 0.040 Uiso 1 1 calc R
C23 C 0.4852(3) 0.01154(12) 0.8697(2) 0.0312(10) Uani 1 1 d .
H23A H 0.4284 -0.0099 0.8528 0.047 Uiso 1 1 calc R
H23B H 0.5076 0.0003 0.9164 0.047 Uiso 1 1 calc R
H23C H 0.5391 0.0071 0.8392 0.047 Uiso 1 1 calc R
C24 C 0.6450(3) -0.08696(14) 0.6692(2) 0.0379(11) Uani 1 1 d .
H24A H 0.6376 -0.0628 0.7078 0.057 Uiso 1 1 calc R
H24B H 0.6915 -0.1151 0.6836 0.057 Uiso 1 1 calc R
H24C H 0.5805 -0.1024 0.6547 0.057 Uiso 1 1 calc R
C25 C 0.8356(3) 0.04015(15) 0.5019(2) 0.0374(11) Uani 1 1 d .
H25A H 0.8071 0.0494 0.4557 0.056 Uiso 1 1 calc R
H25B H 0.9014 0.0248 0.4985 0.056 Uiso 1 1 calc R
H25C H 0.8411 0.0719 0.5306 0.056 Uiso 1 1 calc R
C26 C 0.7690(3) 0.26271(14) 0.4720(2) 0.0385(11) Uani 1 1 d .
H26A H 0.8006 0.2290 0.4848 0.058 Uiso 1 1 calc R
H26B H 0.8195 0.2879 0.4595 0.058 Uiso 1 1 calc R
H26C H 0.7209 0.2574 0.4326 0.058 Uiso 1 1 calc R
C27 C 0.5800(3) 0.34838(13) 0.6819(2) 0.0328(10) Uani 1 1 d .
H27A H 0.5112 0.3567 0.6669 0.049 Uiso 1 1 calc R
H27B H 0.6149 0.3808 0.6961 0.049 Uiso 1 1 calc R
H27C H 0.5815 0.3239 0.7209 0.049 Uiso 1 1 calc R
C28 C 0.8551(3) 0.23176(14) 0.6854(2) 0.0407(11) Uani 1 1 d .
H28A H 0.9090 0.2581 0.6890 0.049 Uiso 1 1 calc R
H28B H 0.7985 0.2477 0.6578 0.049 Uiso 1 1 calc R
C29 C 0.8904(3) 0.18400(16) 0.6470(2) 0.0429(11) Uani 1 1 d .
H29A H 0.8341 0.1595 0.6378 0.051 Uiso 1 1 calc R
H29B H 0.9126 0.1955 0.6020 0.051 Uiso 1 1 calc R
C30 C 1.0625(3) 0.18328(15) 0.6829(2) 0.0395(11) Uani 1 1 d .
H30A H 1.0566 0.2195 0.7011 0.047 Uiso 1 1 calc R
H30B H 1.0828 0.1855 0.6351 0.047 Uiso 1 1 calc R
C31 C 1.1374(3) 0.15279(16) 0.7268(2) 0.0415(11) Uani 1 1 d .
H31A H 1.1416 0.1161 0.7099 0.050 Uiso 1 1 calc R
H31B H 1.2035 0.1693 0.7259 0.050 Uiso 1 1 calc R
C32 C 1.1725(3) 0.12868(15) 0.8450(2) 0.0410(11) Uani 1 1 d .
H32A H 1.1634 0.1436 0.8911 0.049 Uiso 1 1 calc R
H32B H 1.2412 0.1361 0.8337 0.049 Uiso 1 1 calc R
C33 C 1.1569(3) 0.07018(15) 0.8469(2) 0.0452(12) Uani 1 1 d .
H33A H 1.1653 0.0553 0.8007 0.054 Uiso 1 1 calc R
H33B H 1.2076 0.0542 0.8796 0.054 Uiso 1 1 calc R
C34 C 1.0250(3) 0.00414(14) 0.8424(2) 0.0424(11) Uani 1 1 d .
H34A H 0.9784 -0.0110 0.8740 0.051 Uiso 1 1 calc R
H34B H 1.0830 -0.0196 0.8422 0.051 Uiso 1 1 calc R
C35 C 0.9754(3) 0.00703(14) 0.7712(2) 0.0434(12) Uani 1 1 d .
H35A H 1.0194 0.0244 0.7396 0.052 Uiso 1 1 calc R
H35B H 0.9598 -0.0288 0.7536 0.052 Uiso 1 1 calc R
C36 C 0.8275(3) 0.03701(15) 0.7109(2) 0.0398(11) Uani 1 1 d .
H36A H 0.8115 0.0005 0.6963 0.048 Uiso 1 1 calc R
H36B H 0.8643 0.0540 0.6748 0.048 Uiso 1 1 calc R
C37 C 0.7348(3) 0.06667(14) 0.7206(2) 0.0375(10) Uani 1 1 d .
H37A H 0.6942 0.0689 0.6764 0.045 Uiso 1 1 calc R
H37B H 0.6958 0.0483 0.7544 0.045 Uiso 1 1 calc R
C38 C 0.6897(3) 0.15723(15) 0.7208(2) 0.0363(10) Uani 1 1 d .
H38A H 0.6222 0.1469 0.7321 0.044 Uiso 1 1 calc R
H38B H 0.6899 0.1614 0.6702 0.044 Uiso 1 1 calc R
C39 C 0.7194(3) 0.20825(14) 0.7564(2) 0.0387(11) Uani 1 1 d .
H39A H 0.6802 0.2373 0.7342 0.046 Uiso 1 1 calc R
H39B H 0.7025 0.2062 0.8050 0.046 Uiso 1 1 calc R
C40 C 0.8492(3) 0.26502(14) 0.8035(3) 0.0510(13) Uani 1 1 d .
H40A H 0.7980 0.2672 0.8373 0.061 Uiso 1 1 calc R
H40B H 0.8478 0.2985 0.7773 0.061 Uiso 1 1 calc R
C41 C 0.9480(4) 0.25887(16) 0.8412(3) 0.0573(14) Uani 1 1 d .
H41A H 0.9996 0.2589 0.8076 0.069 Uiso 1 1 calc R
H41B H 0.9605 0.2893 0.8724 0.069 Uiso 1 1 calc R
C42 C 0.9047(3) 0.21079(14) 0.9409(2) 0.0356(10) Uani 1 1 d .
H42A H 0.8323 0.2099 0.9296 0.043 Uiso 1 1 calc R
H42B H 0.9209 0.2425 0.9692 0.043 Uiso 1 1 calc R
C43 C 0.9376(3) 0.16219(14) 0.9790(2) 0.0414(11) Uani 1 1 d .
H43A H 1.0102 0.1630 0.9899 0.050 Uiso 1 1 calc R
H43B H 0.9048 0.1596 1.0228 0.050 Uiso 1 1 calc R
C44 C 0.9491(3) 0.06981(15) 0.9626(2) 0.0417(11) Uani 1 1 d .
H44A H 0.9060 0.0407 0.9446 0.050 Uiso 1 1 calc R
H44B H 0.9482 0.0700 1.0134 0.050 Uiso 1 1 calc R
C45 C 1.0545(3) 0.06034(15) 0.9428(2) 0.0449(12) Uani 1 1 d .
H45A H 1.0975 0.0896 0.9605 0.054 Uiso 1 1 calc R
H45B H 1.0801 0.0273 0.9644 0.054 Uiso 1 1 calc R
C46 C 0.3020(3) 0.10322(13) 1.08222(19) 0.0277(9) Uani 1 1 d .
H46 H 0.2524 0.1324 1.0770 0.033 Uiso 1 1 calc R
C47 C 0.3716(3) -0.11275(14) 1.03553(19) 0.0322(10) Uani 1 1 d .
H47 H 0.4449 -0.1091 1.0441 0.039 Uiso 1 1 calc R
C48 C 0.8560(3) -0.11385(16) 0.5427(2) 0.0453(12) Uani 1 1 d .
H48 H 0.8037 -0.0873 0.5510 0.054 Uiso 1 1 calc R
C49 C 0.6723(3) 0.12348(12) 0.18691(19) 0.0220(8) Uani 1 1 d .
H49 H 0.6329 0.1161 0.1352 0.026 Uiso 1 1 calc R

loop_
_atom_site_aniso_label
_atom_site_aniso_U_11
_atom_site_aniso_U_22
_atom_site_aniso_U_33
_atom_site_aniso_U_23
_atom_site_aniso_U_13
_atom_site_aniso_U_12
Cl1 0.0442(7) 0.0320(5) 0.0499(8) -0.0015(5) 0.0142(6) -0.0058(5)
O1 0.0362(16) 0.0196(12) 0.0183(15) -0.0016(11) 0.0045(12) -0.0005(11)
N1 0.038(2) 0.0287(17) 0.038(2) 0.0034(16) 0.0030(17) 0.0004(15)
C1 0.014(2) 0.0224(18) 0.022(2) 0.0058(16) 0.0070(16) -0.0017(15)
B1 0.032(3) 0.026(2) 0.026(3) -0.008(2) -0.001(2) 0.005(2)
Cl2 0.0419(7) 0.0434(6) 0.0359(7) -0.0093(5) -0.0058(5) -0.0030(5)
O2 0.0350(16) 0.0194(12) 0.0186(15) 0.0039(11) 0.0024(12) 0.0000(11)
N2 0.032(2) 0.0313(18) 0.040(2) 0.0006(16) -0.0079(17) 0.0016(15)
C2 0.016(2) 0.0160(17) 0.025(2) 0.0031(16) 0.0076(17) 0.0014(15)
B2 0.034(3) 0.026(2) 0.022(3) 0.0032(19) 0.005(2) -0.008(2)
Cl3 0.0405(6) 0.0423(6) 0.0269(6) -0.0035(5) 0.0062(5) 0.0037(5)
O3 0.0331(16) 0.0211(13) 0.0305(17) 0.0033(11) 0.0077(13) -0.0005(11)
C3 0.018(2) 0.0219(18) 0.022(2) -0.0001(17) 0.0091(17) -0.0017(15)
B3 0.033(3) 0.039(3) 0.023(3) -0.007(2) 0.012(2) -0.006(2)
Cl4 0.0365(6) 0.0658(7) 0.0239(6) 0.0014(5) 0.0065(5) -0.0119(5)
O4 0.0294(16) 0.0291(14) 0.0351(18) 0.0029(12) 0.0108(13) -0.0023(12)
C4 0.016(2) 0.0225(18) 0.021(2) 0.0050(17) 0.0031(16) -0.0013(15)
B4 0.034(3) 0.019(2) 0.019(3) -0.0058(18) 0.006(2) 0.0003(19)
Cl5 0.0642(8) 0.0329(5) 0.0344(7) -0.0015(5) -0.0043(6) -0.0075(5)
O5 0.0301(15) 0.0257(13) 0.0278(16) -0.0056(11) 0.0158(13) -0.0056(11)
C5 0.022(2) 0.0150(17) 0.025(2) -0.0008(16) 0.0062(17) -0.0033(15)
B5 0.041(3) 0.019(2) 0.028(3) -0.0010(19) 0.009(2) -0.009(2)
Cl6 0.0783(9) 0.0345(5) 0.0288(7) 0.0023(5) 0.0082(6) -0.0023(5)
O6 0.0305(15) 0.0254(13) 0.0255(16) -0.0069(11) 0.0134(12) -0.0042(11)
C6 0.019(2) 0.0183(17) 0.018(2) 0.0006(16) 0.0066(16) -0.0063(15)
B6 0.024(3) 0.040(3) 0.032(3) -0.014(2) 0.010(2) -0.006(2)
Cl7 0.0667(10) 0.1329(13) 0.1000(14) -0.0443(11) -0.0488(9) 0.0187(9)
O7 0.0330(17) 0.0357(14) 0.0357(18) -0.0004(13) 0.0077(14) -0.0042(13)
C7 0.031(2) 0.0179(17) 0.021(2) 0.0000(16) 0.0004(18) -0.0076(16)
B7 0.030(3) 0.020(2) 0.035(3) -0.002(2) -0.006(2) 0.0008(19)
Cl8 0.0755(9) 0.0532(7) 0.0642(10) 0.0006(6) -0.0109(7) -0.0036(6)
Na8 0.0229(8) 0.0230(7) 0.0310(9) -0.0032(6) 0.0013(7) -0.0017(6)
O8 0.0284(16) 0.0340(14) 0.043(2) -0.0021(13) 0.0084(14) 0.0021(12)
C8 0.019(2) 0.0210(18) 0.017(2) -0.0070(15) -0.0012(16) -0.0086(16)
B8 0.051(3) 0.022(2) 0.033(3) 0.012(2) -0.009(2) -0.014(2)
Cl9 0.1066(12) 0.0780(9) 0.0788(12) -0.0256(8) 0.0436(10) -0.0143(8)
O9 0.0356(17) 0.0251(13) 0.0397(19) -0.0071(12) 0.0002(14) 0.0022(12)
C9 0.027(2) 0.0188(18) 0.018(2) -0.0012(15) 0.0030(17) -0.0078(16)
B9 0.034(3) 0.027(2) 0.026(3) -0.002(2) -0.004(2) -0.004(2)
O10 0.0258(15) 0.0313(14) 0.0263(16) -0.0015(12) -0.0018(12) -0.0018(12)
C10 0.030(2) 0.0157(18) 0.019(2) -0.0024(16) 0.0011(18) -0.0053(17)
B10 0.029(3) 0.026(2) 0.030(3) -0.011(2) 0.006(2) -0.007(2)
O11 0.072(2) 0.0306(15) 0.0293(18) -0.0020(13) 0.0132(16) -0.0134(14)
C11 0.027(2) 0.0225(19) 0.019(2) -0.0075(16) 0.0037(17) -0.0029(17)
B11 0.030(3) 0.024(2) 0.048(4) -0.013(2) -0.005(2) 0.004(2)
O12 0.0445(18) 0.0287(14) 0.0306(17) 0.0030(13) -0.0053(13) -0.0036(13)
C12 0.030(2) 0.0221(19) 0.014(2) -0.0004(16) 0.0027(17) -0.0066(17)
C13 0.029(2) 0.0183(18) 0.014(2) -0.0052(15) -0.0002(17) -0.0038(16)
C14 0.026(2) 0.0239(19) 0.017(2) 0.0014(16) 0.0031(17) -0.0046(16)
C15 0.022(2) 0.0196(18) 0.016(2) 0.0055(15) -0.0035(17) 0.0013(16)
C16 0.028(2) 0.0205(19) 0.016(2) 0.0003(15) 0.0046(17) 0.0052(16)
C17 0.021(2) 0.0200(18) 0.024(2) 0.0062(16) 0.0073(18) -0.0011(16)
C18 0.023(2) 0.0169(18) 0.023(2) -0.0017(16) 0.0020(17) 0.0002(16)
C19 0.025(2) 0.0225(19) 0.017(2) 0.0047(16) 0.0077(17) 0.0087(16)
C20 0.023(2) 0.0190(18) 0.016(2) 0.0070(15) -0.0014(17) 0.0036(16)
C21 0.018(2) 0.0232(18) 0.020(2) 0.0014(16) 0.0019(16) 0.0009(15)
C22 0.031(2) 0.0229(19) 0.026(2) -0.0015(16) 0.0043(18) -0.0029(17)
C23 0.045(3) 0.0206(19) 0.027(3) 0.0046(17) -0.001(2) -0.0012(18)
C24 0.043(3) 0.027(2) 0.044(3) 0.0127(19) 0.008(2) 0.0020(19)
C25 0.028(2) 0.045(2) 0.041(3) 0.012(2) 0.009(2) -0.0020(19)
C26 0.049(3) 0.033(2) 0.038(3) -0.0051(19) 0.027(2) -0.008(2)
C27 0.039(3) 0.029(2) 0.032(3) -0.0102(18) 0.016(2) -0.0053(18)
C28 0.037(3) 0.037(2) 0.048(3) 0.014(2) 0.001(2) 0.002(2)
C29 0.045(3) 0.053(3) 0.030(3) 0.010(2) 0.004(2) -0.007(2)
C30 0.036(3) 0.041(2) 0.043(3) -0.004(2) 0.017(2) -0.007(2)
C31 0.028(3) 0.046(2) 0.052(3) -0.007(2) 0.017(2) 0.001(2)
C32 0.018(2) 0.049(3) 0.055(3) -0.001(2) -0.003(2) 0.000(2)
C33 0.032(3) 0.040(2) 0.062(3) 0.001(2) -0.009(2) 0.007(2)
C34 0.042(3) 0.027(2) 0.057(3) 0.006(2) 0.001(2) 0.009(2)
C35 0.047(3) 0.022(2) 0.061(4) -0.010(2) 0.003(2) 0.006(2)
C36 0.044(3) 0.039(2) 0.035(3) -0.015(2) -0.006(2) -0.007(2)
C37 0.035(3) 0.042(2) 0.035(3) -0.012(2) 0.000(2) -0.008(2)
C38 0.023(2) 0.058(3) 0.027(3) 0.008(2) -0.0006(19) 0.010(2)
C39 0.034(3) 0.034(2) 0.048(3) 0.006(2) 0.001(2) 0.011(2)
C40 0.053(3) 0.018(2) 0.081(4) -0.009(2) -0.005(3) 0.008(2)
C41 0.083(4) 0.035(2) 0.054(4) 0.000(2) 0.011(3) -0.006(3)
C42 0.037(3) 0.038(2) 0.033(3) -0.008(2) 0.008(2) -0.0081(19)
C43 0.059(3) 0.036(2) 0.028(3) -0.003(2) -0.007(2) -0.008(2)
C44 0.057(3) 0.036(2) 0.031(3) 0.008(2) -0.008(2) -0.008(2)
C45 0.049(3) 0.031(2) 0.051(3) 0.012(2) -0.018(2) -0.001(2)
C46 0.027(2) 0.032(2) 0.024(2) -0.0011(17) 0.0009(18) 0.0044(17)
C47 0.038(3) 0.041(2) 0.018(2) -0.0014(18) 0.0038(19) -0.0119(19)
C48 0.041(3) 0.051(3) 0.043(3) -0.015(2) -0.004(2) 0.007(2)
C49 0.026(2) 0.0223(18) 0.018(2) -0.0045(15) 0.0016(17) -0.0025(16)

loop_
_atom_type_symbol
_atom_type_description
_atom_type_scat_dispersion_real
_atom_type_scat_dispersion_imag
_atom_type_scat_source
C C 0.0033 0.0016 'International Tables Vol C Tables 4.2.6.8 and 6.1.1.4'
H H 0.0000 0.0000 'International Tables Vol C Tables 4.2.6.8 and 6.1.1.4'
B B 0.0013 0.0007 'International Tables Vol C Tables 4.2.6.8 and 6.1.1.4'
N N 0.0061 0.0033 'International Tables Vol C Tables 4.2.6.8 and 6.1.1.4'
O O 0.0106 0.0060 'International Tables Vol C Tables 4.2.6.8 and 6.1.1.4'
Na Na 0.0362 0.0249 'International Tables Vol C Tables 4.2.6.8 and 6.1.1.4'
Cl Cl 0.1484 0.1585 'International Tables Vol C Tables 4.2.6.8 and 6.1.1.4'

loop_
_geom_angle_atom_site_label_1
_geom_angle_atom_site_label_2
_geom_angle_atom_site_label_3
_geom_angle
C3 O1 C22 116.2(3)
C39 N1 C28 113.5(3)
C39 N1 C40 109.3(3)
C28 N1 C40 112.2(3)
C39 N1 Na8 106.4(2)
C28 N1 Na8 108.4(2)
C40 N1 Na8 106.7(2)
C6 C1 C2 119.7(3)
C6 C1 C21 123.2(3)
C2 C1 C21 117.1(3)
C49 B1 B3 105.3(3)
C49 B1 B2 59.1(2)
B3 B1 B2 59.9(2)
C49 B1 B5 58.9(2)
B3 B1 B5 108.8(3)
B2 B1 B5 108.6(3)
C49 B1 B4 105.0(3)
B3 B1 B4 61.2(2)
B2 B1 B4 108.9(3)
B5 B1 B4 59.6(2)
C4 O2 C23 116.6(3)
C45 N2 C33 110.9(3)
C45 N2 C34 111.2(3)
C33 N2 C34 112.0(3)
C45 N2 Na8 108.1(2)
C33 N2 Na8 106.1(2)
C34 N2 Na8 108.3(2)
C3 C2 C1 121.8(3)
C49 B2 B3 104.6(3)
C49 B2 B8 104.3(3)
B3 B2 B8 61.1(3)
C49 B2 B1 58.2(2)
B3 B2 B1 59.8(2)
B8 B2 B1 108.2(3)
C49 B2 B7 58.8(2)
B3 B2 B7 108.6(3)
B8 B2 B7 59.4(3)
B1 B2 B7 107.7(3)
C10 O3 C24 116.6(3)
C2 C3 O1 125.0(3)
C2 C3 C4 119.0(3)
O1 C3 C4 116.0(3)
B1 B3 B2 60.3(2)
B1 B3 B9 107.3(3)
B2 B3 B9 107.8(3)
B1 B3 B8 107.2(3)
B2 B3 B8 59.4(2)
B9 B3 B8 60.0(2)
B1 B3 B4 59.8(2)
B2 B3 B4 108.1(3)
B9 B3 B4 59.5(2)
B8 B3 B4 107.4(3)
C11 O4 C25 117.4(3)
C5 C4 O2 125.5(3)
C5 C4 C3 118.9(3)
O2 C4 C3 115.6(3)
B5 B4 B10 59.8(2)
B5 B4 B1 60.1(2)
B10 B4 B1 107.6(3)
B5 B4 B9 107.8(3)
B10 B4 B9 60.3(2)
B1 B4 B9 106.9(3)
B5 B4 B3 107.4(3)
B10 B4 B3 108.0(3)
B1 B4 B3 58.9(2)
B9 B4 B3 59.9(2)
C17 O5 C26 116.8(3)
C4 C5 C6 123.0(3)
C49 B5 B10 105.1(3)
C49 B5 B4 105.0(3)
B10 B5 B4 60.2(2)
C49 B5 B6 58.5(2)
B10 B5 B6 60.4(2)
B4 B5 B6 108.4(3)
C49 B5 B1 58.2(2)
B10 B5 B1 108.1(3)
B4 B5 B1 60.3(2)
B6 B5 B1 107.3(3)
C18 O6 C27 116.9(2)
C1 C6 C5 117.6(3)
C1 C6 C7 123.7(3)
C5 C6 C7 118.6(3)
C49 B6 B11 104.9(3)
C49 B6 B5 58.9(2)
B11 B6 B5 108.5(3)
C49 B6 B7 58.9(2)
B11 B6 B7 59.9(3)
B5 B6 B7 108.6(3)
C49 B6 B10 104.8(3)
B11 B6 B10 60.9(2)
B5 B6 B10 59.6(2)
B7 B6 B10 108.8(3)
C30 O7 C29 112.6(3)
C30 O7 Na8 112.4(2)
C29 O7 Na8 111.6(2)
C6 C7 C8 112.6(3)
C49 B7 B8 104.7(3)
C49 B7 B11 104.4(3)
B8 B7 B11 60.3(3)
C49 B7 B6 58.4(2)
B8 B7 B6 108.0(3)
B11 B7 B6 59.8(3)
C49 B7 B2 58.7(2)
B8 B7 B2 60.0(3)
B11 B7 B2 108.1(3)
B6 B7 B2 107.8(3)
O11 Na8 O8 77.09(9)
O11 Na8 O10 120.00(10)
O8 Na8 O10 146.19(10)
O11 Na8 O7 108.68(9)
O8 Na8 O7 65.50(9)
O10 Na8 O7 80.95(9)
O11 Na8 O12 64.65(8)
O8 Na8 O12 105.75(10)
O10 Na8 O12 107.98(9)
O7 Na8 O12 170.60(10)
O11 Na8 O9 158.24(10)
O8 Na8 O9 111.47(9)
O10 Na8 O9 64.33(8)
O7 Na8 O9 92.98(9)
O12 Na8 O9 93.59(9)
O11 Na8 N1 67.44(10)
O8 Na8 N1 105.57(10)
O10 Na8 N1 62.53(9)
O7 Na8 N1 67.68(9)
O12 Na8 N1 113.36(10)
O9 Na8 N1 125.46(10)
O11 Na8 N2 104.26(11)
O8 Na8 N2 66.45(9)
O10 Na8 N2 127.32(9)
O7 Na8 N2 111.89(10)
O12 Na8 N2 65.36(9)
O9 Na8 N2 64.16(9)
N1 Na8 N2 170.14(11)
C32 O8 C31 113.8(3)
C32 O8 Na8 115.1(2)
C31 O8 Na8 116.4(2)
C13 C8 C9 118.7(3)
C13 C8 C7 123.9(3)
C9 C8 C7 117.4(3)
B7 B8 B2 60.6(3)
B7 B8 B11 60.3(3)
B2 B8 B11 108.6(3)
B7 B8 B3 108.2(3)
B2 B8 B3 59.5(3)
B11 B8 B3 108.3(3)
B7 B8 B9 108.4(3)
B2 B8 B9 107.8(3)
B11 B8 B9 60.2(2)
B3 B8 B9 60.0(2)
C35 O9 C36 112.2(3)
C35 O9 Na8 110.4(2)
C36 O9 Na8 107.4(2)
C10 C9 C8 121.8(3)
B10 B9 B4 59.4(2)
B10 B9 B11 60.4(2)
B4 B9 B11 107.8(3)
B10 B9 B3 107.8(3)
B4 B9 B3 60.6(2)
B11 B9 B3 107.5(3)
B10 B9 B8 107.6(3)
B4 B9 B8 108.2(3)
B11 B9 B8 59.2(2)
B3 B9 B8 60.0(2)
C37 O10 C38 113.3(3)
C37 O10 Na8 119.3(2)
C38 O10 Na8 126.7(2)
C9 C10 O3 125.3(3)
C9 C10 C11 119.3(3)
O3 C10 C11 115.4(3)
B5 B10 B4 60.0(2)
B5 B10 B6 60.0(2)
B4 B10 B6 107.9(3)
B5 B10 B9 107.9(3)
B4 B10 B9 60.3(2)
B6 B10 B9 107.2(3)
B5 B10 B11 107.5(3)
B4 B10 B11 108.1(3)
B6 B10 B11 59.3(2)
B9 B10 B11 59.9(2)
C42 O11 C41 116.3(3)
C42 O11 Na8 114.0(2)
C41 O11 Na8 111.6(2)
C12 C11 O4 125.4(3)
C12 C11 C10 119.4(3)
O4 C11 C10 115.3(3)
B6 B11 B7 60.2(3)
B6 B11 B8 107.7(3)
B7 B11 B8 59.5(3)
B6 B11 B9 107.6(3)
B7 B11 B9 108.1(3)
B8 B11 B9 60.6(2)
B6 B11 B10 59.8(2)
B7 B11 B10 108.2(3)
B8 B11 B10 108.2(3)
B9 B11 B10 59.8(2)
C43 O12 C44 113.0(3)
C43 O12 Na8 115.4(2)
C44 O12 Na8 115.6(2)
C11 C12 C13 121.4(3)
C8 C13 C12 119.4(3)
C8 C13 C14 123.1(3)
C12 C13 C14 117.4(3)
C15 C14 C13 115.3(3)
C20 C15 C16 118.2(3)
C20 C15 C14 123.5(3)
C16 C15 C14 118.2(3)
C17 C16 C15 122.3(3)
O5 C17 C16 126.1(3)
O5 C17 C18 114.8(3)
C16 C17 C18 119.1(3)
C19 C18 O6 125.7(3)
C19 C18 C17 119.0(3)
O6 C18 C17 115.3(3)
C18 C19 C20 121.9(3)
C15 C20 C19 119.5(3)
C15 C20 C21 123.1(3)
C19 C20 C21 117.3(3)
C1 C21 C20 112.8(3)
N1 C28 C29 115.0(3)
O7 C29 C28 113.2(3)
O7 C30 C31 107.6(3)
O8 C31 C30 106.6(3)
O8 C32 C33 111.6(3)
N2 C33 C32 111.7(3)
N2 C34 C35 111.8(3)
O9 C35 C34 107.5(3)
O9 C36 C37 108.5(3)
O10 C37 C36 108.7(3)
O10 C38 C39 107.6(3)
N1 C39 C38 114.1(3)
N1 C40 C41 112.8(3)
O11 C41 C40 112.4(4)
O11 C42 C43 106.5(3)
O12 C43 C42 107.3(3)
O12 C44 C45 111.4(3)
N2 C45 C44 111.0(3)
Cl3 C46 Cl2 109.9(2)
Cl3 C46 Cl1 110.90(19)
Cl2 C46 Cl1 109.7(2)
Cl4 C47 Cl6 110.1(2)
Cl4 C47 Cl5 111.08(19)
Cl6 C47 Cl5 109.9(2)
Cl7 C48 Cl8 112.0(3)
Cl7 C48 Cl9 110.2(2)
Cl8 C48 Cl9 108.9(2)
B1 C49 B6 114.5(3)
B1 C49 B5 62.9(2)
B6 C49 B5 62.6(2)
B1 C49 B2 62.7(2)
B6 C49 B2 114.4(3)
B5 C49 B2 114.9(3)
B1 C49 B7 114.5(3)
B6 C49 B7 62.7(2)
B5 C49 B7 114.7(3)
B2 C49 B7 62.5(2)

loop_
_geom_bond_atom_site_label_1
_geom_bond_atom_site_label_2
_geom_bond_distance
Cl1 C46 1.763(4)
O1 C3 1.379(4)
O1 C22 1.432(4)
N1 C39 1.460(5)
N1 C28 1.471(5)
N1 C40 1.487(5)
N1 Na8 2.778(3)
C1 C6 1.393(4)
C1 C2 1.404(5)
C1 C21 1.521(5)
B1 C49 1.689(5)
B1 B3 1.758(6)
B1 B2 1.766(5)
B1 B5 1.770(6)
B1 B4 1.774(6)
Cl2 C46 1.762(4)
O2 C4 1.376(4)
O2 C23 1.435(4)
N2 C45 1.464(5)
N2 C33 1.469(5)
N2 C34 1.482(5)
N2 Na8 2.831(3)
C2 C3 1.374(5)
B2 C49 1.705(5)
B2 B3 1.759(6)
B2 B8 1.759(7)
B2 B7 1.770(6)
Cl3 C46 1.762(4)
O3 C10 1.378(4)
O3 C24 1.426(4)
C3 C4 1.410(4)
B3 B9 1.788(6)
B3 B8 1.788(6)
B3 B4 1.799(6)
Cl4 C47 1.754(4)
O4 C11 1.381(4)
O4 C25 1.436(4)
C4 C5 1.370(5)
B4 B5 1.762(6)
B4 B10 1.765(6)
B4 B9 1.781(6)
Cl5 C47 1.767(4)
O5 C17 1.373(4)
O5 C26 1.433(4)
C5 C6 1.405(5)
B5 C49 1.704(5)
B5 B10 1.758(7)
B5 B6 1.765(6)
Cl6 C47 1.761(4)
O6 C18 1.377(4)
O6 C27 1.427(4)
C6 C7 1.515(5)
B6 C49 1.696(6)
B6 B11 1.762(7)
B6 B7 1.769(6)
B6 B10 1.772(6)
Cl7 C48 1.727(5)
O7 C30 1.428(4)
O7 C29 1.440(5)
O7 Na8 2.562(3)
C7 C8 1.524(5)
B7 C49 1.706(5)
B7 B8 1.749(7)
B7 B11 1.763(6)
Cl8 C48 1.757(4)
Na8 O11 2.464(3)
Na8 O8 2.483(3)
Na8 O10 2.528(3)
Na8 O12 2.562(3)
Na8 O9 2.580(3)
O8 C32 1.427(5)
O8 C31 1.431(5)
C8 C13 1.387(4)
C8 C9 1.408(4)
B8 B11 1.763(7)
B8 B9 1.789(6)
Cl9 C48 1.766(5)
O9 C35 1.423(4)
O9 C36 1.436(4)
C9 C10 1.370(5)
B9 B10 1.781(6)
B9 B11 1.783(6)
O10 C37 1.412(4)
O10 C38 1.435(4)
C10 C11 1.402(5)
B10 B11 1.792(6)
O11 C42 1.409(4)
O11 C41 1.417(5)
C11 C12 1.376(5)
O12 C43 1.423(4)
O12 C44 1.423(4)
C12 C13 1.400(5)
C13 C14 1.536(5)
C14 C15 1.516(4)
C15 C20 1.386(4)
C15 C16 1.409(4)
C16 C17 1.374(4)
C17 C18 1.407(4)
C18 C19 1.376(4)
C19 C20 1.401(5)
C20 C21 1.524(4)
C28 C29 1.519(5)
C30 C31 1.495(5)
C32 C33 1.501(5)
C34 C35 1.498(6)
C36 C37 1.487(5)
C38 C39 1.510(5)
C40 C41 1.489(6)
C42 C43 1.491(5)
C44 C45 1.524(6)
